data_9004984
loop_
_publ_author_name
'Topa, D.'
'Makovicky, E.'

_publ_section_title
;
 The crystal structure of paderaite, Cu7(X0.33Pb1.33Bi11.33)Sum13S22,
 with X = Cu or Ag: New data and interpretation
;
_journal_name_full 'The Canadian Mineralogist'
_journal_page_first 481
_journal_page_last 495
_journal_paper_doi 10.2113/gscanmin.44.2.481
_journal_volume 44
_journal_year 2006
_chemical_compound_source 'Bihor, Romania'
_chemical_formula_sum 'Ag0.2 Bi11.34 Cu7.09 Pb1.37 S22'
_chemical_name_mineral Paderaite
_space_group_IT_number 11
_symmetry_space_group_name_Hall '-P 2yb'
_symmetry_space_group_name_H-M 'P 1 21/m 1'
_cell_angle_alpha 90
_cell_angle_beta 105.41
_cell_angle_gamma 90
_cell_length_a 17.585
_cell_length_b 3.9386
_cell_length_c 28.453
_cell_formula_units_Z 2
_cell_volume 1899.816
_database_code_amcsd 0006087
_exptl_crystal_density_diffrn 6.697
_cod_original_cell_volume 1899.815
_cod_original_formula_sum 'Cu7.09 Ag.2 Pb1.37 Bi11.34 S22'
_cod_database_code 9004984

loop_
_space_group_symop_operation_xyz
x,y,z
x,1/2-y,z
-x,1/2+y,-z
-x,-y,-z

loop_
_atom_site_label
_atom_site_fract_x
_atom_site_fract_y
_atom_site_fract_z
_atom_site_occupancy
_atom_site_U_iso_or_equiv
Cu1 0.37050 0.25000 0.30590 1.00000 0.03300
Cu2 0.33940 0.25000 0.49140 1.00000 0.02300
Cu3 0.31170 0.25000 0.06560 1.00000 0.02200
Cu4 0.22840 0.75000 0.25480 1.00000 0.03600
Cu5 0.16160 0.25000 0.51030 1.00000 0.02500
Cu6 0.13200 0.25000 0.69620 1.00000 0.03100
Cu7 0.58380 0.75000 0.99780 1.00000 0.10200
Cu3b 0.23430 0.75000 0.94000 0.09000 0.02220
Ag3b 0.23430 0.75000 0.94000 0.20000 0.02220
Pb 0.34195 0.25000 0.18032 1.00000 0.02980
Bi1 0.27360 0.75000 0.62006 1.00000 0.01440
Bi2 0.29355 0.75000 0.77468 0.81500 0.01360
Pb2 0.29355 0.75000 0.77468 0.18500 0.01360
Bi3b 0.28837 0.75000 0.92156 0.71000 0.02220
Bi4 0.22884 0.75000 0.38139 1.00000 0.01450
Bi5 0.11975 0.25000 0.82186 1.00000 0.01450
Bi6 0.10532 0.75000 0.00502 1.00000 0.01790
Bi7 0.09598 0.25000 0.13563 0.81500 0.02200
Pb7 0.09598 0.25000 0.13563 0.18500 0.02200
Bi8 0.05401 0.25000 0.28225 1.00000 0.01330
Bi9 0.01535 0.75000 0.57041 1.00000 0.01300
Bi10 0.48282 0.75000 0.42972 1.00000 0.01340
Bi11 0.45935 0.25000 0.71944 1.00000 0.01260
Bi12 0.48094 0.25000 0.87687 1.00000 0.01540
S1 0.43080 0.75000 0.64910 1.00000 0.01000
S2 0.47430 0.75000 0.79740 1.00000 0.01200
S3 0.47250 0.75000 0.94490 1.00000 0.02200
S4 0.36590 0.75000 0.10410 1.00000 0.01900
S5 0.37950 0.75000 0.26620 1.00000 0.02000
S6 0.38450 0.25000 0.38660 1.00000 0.09000
S7 0.41260 0.75000 0.49880 1.00000 0.01400
S8 0.28910 0.25000 0.56160 1.00000 0.01600
S9 0.29190 0.25000 0.70470 1.00000 0.00800
S10 0.29870 0.25000 0.84500 1.00000 0.01800
S11 0.28540 0.25000 0.98150 1.00000 0.03600
S12 0.20490 0.75000 0.17160 1.00000 0.01300
S13 0.20500 0.25000 0.29220 1.00000 0.01000
S14 0.21230 0.25000 0.43920 1.00000 0.01300
S15 0.11330 0.25000 0.61460 1.00000 0.01300
S16 0.13350 0.75000 0.74160 1.00000 0.01500
S17 0.12330 0.75000 0.88720 1.00000 0.01300
S18 0.00660 0.75000 0.05530 1.00000 0.01300
S19 0.03350 0.75000 0.20500 1.00000 0.01700
S20 0.07460 0.75000 0.35330 1.00000 0.01000
S21 0.08880 0.75000 0.50220 1.00000 0.01500
S22 0.17760 0.25000 0.06650 1.00000 0.01700

loop_
_cod_related_entry_id
_cod_related_entry_database
_cod_related_entry_code
1 AMCSD 0006087
